data_4124614
loop_
_publ_author_name
'Azuma, M.'
'Yoshida, H.'
'Saito, T.'
'Yamada, T.'
'Takano, M.'

_publ_section_title
;
 Pressure-induced buckling of spin ladder in Sr Cu2 O3
;
_journal_name_full 'Journal of the American Chemical Society'
_journal_page_first 8244
_journal_page_last 8246
_journal_volume 126
_journal_year 2004
_chemical_formula_sum 'Cu2 O3 Sr'
_chemical_name_systematic 'Sr (Cu2 O3)'
_space_group_IT_number 59
_symmetry_space_group_name_Hall '-P 2ab 2a'
_symmetry_space_group_name_H-M 'P m m n :2'
_cell_angle_alpha 90
_cell_angle_beta 90
_cell_angle_gamma 90
_cell_formula_units_Z 2
_cell_length_a 3.8833
_cell_length_b 10.6202
_cell_length_c 3.2791
_cell_volume 135.235
_citation_journal_id_ASTM JACSAT
_cod_data_source_file Azuma_JACSAT_2004_1320.cif
_cod_data_source_block Cu2O3Sr1
_cod_original_cell_volume 135.2348
_cod_original_formula_sum 'Cu2 O3 Sr1'
_cod_database_code 4124614

loop_
_symmetry_equiv_pos_as_xyz
x,y,z
-x+1/2,-y+1/2,z
x+1/2,-y,-z
-x,y+1/2,-z
-x,-y,-z
x-1/2,y-1/2,-z
-x-1/2,y,z
x,-y-1/2,z

loop_
_atom_site_label
_atom_site_type_symbol
_atom_site_fract_x
_atom_site_fract_y
_atom_site_fract_z
_atom_site_occupancy
_atom_site_U_iso_or_equiv
Cu1 Cu+2 0.75 0.0711 0.2456 1 0.0
Sr1 Sr+2 0.25 0.25 0.753 1 0.0
O1 O-2 0.25 0.0698 0.24 1 0.0
O2 O-2 0.75 0.25 0.5095 1 0.0
